data_2312537
loop_
_publ_author_name
'Klein-Hessling, Christian'
'Blockhaus, Tobias'
'S&#xfc;nkel, Karlheinz'

_publ_section_title
;
 Synthesis, spectroscopic and crystallographic characterization of various
 cymantrenyl thioethers
 [Mn{C<sub>5</sub>H<sub>x</sub>Br<sub>y</sub>(SMe)<sub>z</sub>}(PPh<sub>3</sub>)(CO)<sub>2</sub>].
;
_journal_coeditor_code QF3063
_journal_issue 8
_journal_name_full 'Acta crystallographica. Section C, Structural chemistry'
_journal_paper_doi 10.1107/S205322962400603X
_journal_volume 80
_journal_year 2024
_chemical_formula_iupac '[Mn (C7 H8 Br S2) (C18 H15 P) (C O)2]'
_chemical_formula_moiety 'C27 H23 Br Mn O2 P S2'
_chemical_formula_sum 'C27 H23 Br Mn O2 P S2'
_chemical_formula_weight 609.39
_chemical_name_systematic
Dicarbonyl[\h^5^-2-bromo-1,3-bis(methylsulfanyl)cyclopentadienyl](triphenylphosphane-\k<i>P</i>)manganese
_space_group_crystal_system orthorhombic
_space_group_IT_number 61
_space_group_name_Hall '-P 2ac 2ab'
_space_group_name_H-M_alt 'P b c a'
_atom_sites_solution_hydrogens geom
_atom_sites_solution_primary dual
_audit_creation_method SHELXL-2018/3
_cell_angle_alpha 90
_cell_angle_beta 90
_cell_angle_gamma 90
_cell_formula_units_Z 8
_cell_length_a 16.5563(7)
_cell_length_b 16.2392(7)
_cell_length_c 19.3372(9)
_cell_measurement_reflns_used 9309
_cell_measurement_temperature 108(2)
_cell_measurement_theta_max 26.3462
_cell_measurement_theta_min 2.5084
_cell_volume 5199.0(4)
_computing_cell_refinement
;
APEX2 (Bruker, 2011)
;
_computing_data_collection
;
APEX2 (Bruker, 2011)
;
_computing_data_reduction
;
SAINT (Bruker, 2011)
;
_computing_publication_material
;
<i>Mercury</i> (Macrae <i>et al.</i>, 2020)
;
_computing_structure_refinement
;
SHELXL2018 (Sheldrick, 2015<i>b</i>)
;
_computing_structure_solution
;
SHELXT2014 (Sheldrick, 2015<i>a</i>)
;
_diffrn_ambient_temperature 108(2)
_diffrn_detector_area_resol_mean 7.3910
_diffrn_measured_fraction_theta_full 0.998
_diffrn_measured_fraction_theta_max 0.998
_diffrn_measurement_device_type 'Bruker D8 VENTURE'
_diffrn_measurement_method 'mix of omega and phi scans'
_diffrn_radiation_type 'Mo K\a'
_diffrn_radiation_wavelength 0.71073
_diffrn_reflns_av_R_equivalents 0.0702
_diffrn_reflns_av_unetI/netI 0.0306
_diffrn_reflns_limit_h_max 20
_diffrn_reflns_limit_h_min -20
_diffrn_reflns_limit_k_max 20
_diffrn_reflns_limit_k_min -20
_diffrn_reflns_limit_l_max 24
_diffrn_reflns_limit_l_min -24
_diffrn_reflns_number 71764
_diffrn_reflns_theta_full 25.242
_diffrn_reflns_theta_max 26.377
_diffrn_reflns_theta_min 2.956
_diffrn_source 'rotating anode generator'
_exptl_absorpt_coefficient_mu 2.290
_exptl_absorpt_correction_T_max 0.7454
_exptl_absorpt_correction_T_min 0.6911
_exptl_absorpt_correction_type multi-scan
_exptl_absorpt_process_details
;
(SADABS2016; Krause <i>et al.</i>,  2015)
;
_exptl_crystal_colour yellow
_exptl_crystal_density_diffrn 1.557
_exptl_crystal_density_method 'not measured'
_exptl_crystal_description block
_exptl_crystal_F_000 2464
_exptl_crystal_size_max 0.060
_exptl_crystal_size_mid 0.030
_exptl_crystal_size_min 0.030
_refine_diff_density_max 1.749
_refine_diff_density_min -0.831
_refine_ls_extinction_method none
_refine_ls_goodness_of_fit_ref 1.072
_refine_ls_hydrogen_treatment constr
_refine_ls_matrix_type full
_refine_ls_number_parameters 309
_refine_ls_number_reflns 5317
_refine_ls_number_restraints 0
_refine_ls_restrained_S_all 1.072
_refine_ls_R_factor_all 0.0488
_refine_ls_R_factor_gt 0.0348
_refine_ls_shift/su_max 0.001
_refine_ls_shift/su_mean 0.000
_refine_ls_structure_factor_coef Fsqd
_refine_ls_weighting_details 'w=1/[\s^2^(Fo^2^)+(0.0267P)^2^+11.5166P] where P=(Fo^2^+2Fc^2^)/3'
_refine_ls_weighting_scheme calc
_refine_ls_wR_factor_gt 0.0792
_refine_ls_wR_factor_ref 0.0878
_reflns_number_gt 4408
_reflns_number_total 5317
_reflns_threshold_expression 'I > 2\s(I)'
_cod_data_source_file qf3063.cif
_cod_data_source_block compd_3
_cod_database_code 2312537
_shelx_space_group_comment
;
The symmetry employed for this shelxl refinement is uniquely defined
by the following loop, which should always be used as a source of
symmetry information in preference to the above space-group names.
They are only intended as comments.
;
_shelx_estimated_absorpt_t_min 0.875
_shelx_estimated_absorpt_t_max 0.934

loop_
_space_group_symop_operation_xyz
'x, y, z'
'-x+1/2, -y, z+1/2'
'-x, y+1/2, -z+1/2'
'x+1/2, -y+1/2, -z'
'-x, -y, -z'
'x-1/2, y, -z-1/2'
'x, -y-1/2, z-1/2'
'-x-1/2, y-1/2, z'

loop_
_atom_site_type_symbol
_atom_site_label
_atom_site_fract_x
_atom_site_fract_y
_atom_site_fract_z
_atom_site_U_iso_or_equiv
_atom_site_adp_type
_atom_site_calc_flag
_atom_site_occupancy
_atom_site_disorder_assembly
_atom_site_disorder_group
C C1 0.18681(18) 0.52167(17) 0.51466(15) 0.0205(6) Uani d 1 . .
C C2 0.18365(18) 0.45230(17) 0.55881(15) 0.0214(6) Uani d 1 . .
C C3 0.26448(18) 0.42375(17) 0.56747(16) 0.0220(6) Uani d 1 . .
H H3 0.281054 0.378875 0.595614 0.026 Uiso calc 1 . .
C C4 0.31593(18) 0.47427(18) 0.52658(16) 0.0233(6) Uani d 1 . .
H H4 0.372786 0.468200 0.522309 0.028 Uiso calc 1 . .
C C5 0.26854(18) 0.53508(18) 0.49330(15) 0.0221(6) Uani d 1 . .
C C6 0.24074(19) 0.65699(19) 0.59603(17) 0.0283(7) Uani d 1 . .
C C7 0.19870(18) 0.54607(19) 0.67840(17) 0.0263(7) Uani d 1 . .
C C21 0.1262(2) 0.3449(2) 0.65856(18) 0.0349(8) Uani d 1 . .
H H21A 0.163880 0.303603 0.640427 0.052 Uiso calc 1 . .
H H21B 0.079624 0.317112 0.679367 0.052 Uiso calc 1 . .
H H21C 0.153529 0.378298 0.693678 0.052 Uiso calc 1 . .
C C51 0.2917(3) 0.5539(3) 0.35646(19) 0.0491(10) Uani d 1 . .
H H51A 0.328874 0.506983 0.357407 0.074 Uiso calc 1 . .
H H51B 0.304977 0.589633 0.317245 0.074 Uiso calc 1 . .
H H51C 0.236126 0.533855 0.351594 0.074 Uiso calc 1 . .
C C101 0.45914(17) 0.61256(17) 0.62689(15) 0.0191(6) Uani d 1 . .
C C102 0.53428(19) 0.6115(2) 0.65933(17) 0.0278(7) Uani d 1 . .
H H102 0.540888 0.581784 0.701273 0.033 Uiso calc 1 . .
C C103 0.59923(19) 0.6530(2) 0.63131(18) 0.0302(7) Uani d 1 . .
H H103 0.650198 0.651075 0.653808 0.036 Uiso calc 1 . .
C C104 0.59068(19) 0.6975(2) 0.57066(18) 0.0301(7) Uani d 1 . .
H H104 0.635598 0.725645 0.551288 0.036 Uiso calc 1 . .
C C105 0.5164(2) 0.7005(2) 0.53868(18) 0.0327(8) Uani d 1 . .
H H105 0.509751 0.731983 0.497672 0.039 Uiso calc 1 . .
C C106 0.45109(19) 0.65771(19) 0.56604(17) 0.0279(7) Uani d 1 . .
H H106 0.400434 0.659287 0.543004 0.033 Uiso calc 1 . .
C C201 0.41323(17) 0.45329(17) 0.67923(15) 0.0202(6) Uani d 1 . .
C C202 0.3722(2) 0.4024(2) 0.72517(18) 0.0306(7) Uani d 1 . .
H H202 0.326845 0.423365 0.749617 0.037 Uiso calc 1 . .
C C203 0.3963(2) 0.3217(2) 0.7359(2) 0.0364(8) Uani d 1 . .
H H203 0.368081 0.288175 0.768085 0.044 Uiso calc 1 . .
C C204 0.4610(2) 0.29003(19) 0.69994(19) 0.0340(8) Uani d 1 . .
H H204 0.477856 0.234827 0.707483 0.041 Uiso calc 1 . .
C C205 0.5012(2) 0.3388(2) 0.65304(18) 0.0322(8) Uani d 1 . .
H H205 0.545136 0.316785 0.627451 0.039 Uiso calc 1 . .
C C206 0.47782(19) 0.42054(19) 0.64277(17) 0.0261(7) Uani d 1 . .
H H206 0.506333 0.453885 0.610619 0.031 Uiso calc 1 . .
C C301 0.36830(18) 0.60023(17) 0.75101(16) 0.0214(6) Uani d 1 . .
C C302 0.4175(2) 0.5719(2) 0.80497(17) 0.0297(7) Uani d 1 . .
H H302 0.454322 0.528196 0.796558 0.036 Uiso calc 1 . .
C C303 0.4133(2) 0.6066(2) 0.87054(17) 0.0344(8) Uani d 1 . .
H H303 0.447248 0.586714 0.906486 0.041 Uiso calc 1 . .
C C304 0.3596(2) 0.6702(2) 0.88341(17) 0.0343(8) Uani d 1 . .
H H304 0.355735 0.693243 0.928451 0.041 Uiso calc 1 . .
C C305 0.3115(2) 0.7001(2) 0.83062(17) 0.0294(7) Uani d 1 . .
H H305 0.275461 0.744425 0.839250 0.035 Uiso calc 1 . .
C C306 0.31580(18) 0.66550(18) 0.76477(16) 0.0237(6) Uani d 1 . .
H H306 0.282601 0.686571 0.728824 0.028 Uiso calc 1 . .
Br Br1 0.09568(2) 0.57867(2) 0.48202(2) 0.03033(10) Uani d 1 . .
O O1 0.22383(18) 0.72561(14) 0.58849(15) 0.0493(7) Uani d 1 . .
O O2 0.15558(15) 0.54373(17) 0.72554(13) 0.0432(6) Uani d 1 . .
P P1 0.37290(4) 0.55680(4) 0.66341(4) 0.01715(15) Uani d 1 . .
S S2 0.09263(5) 0.41001(5) 0.58932(5) 0.0323(2) Uani d 1 . .
S S5 0.30077(6) 0.61057(6) 0.43473(5) 0.0351(2) Uani d 1 . .
Mn Mn1 0.25793(2) 0.54970(2) 0.60251(2) 0.01677(11) Uani d 1 . .

loop_
_atom_site_aniso_label
_atom_site_aniso_U_11
_atom_site_aniso_U_22
_atom_site_aniso_U_33
_atom_site_aniso_U_12
_atom_site_aniso_U_13
_atom_site_aniso_U_23
C1 0.0231(15) 0.0142(13) 0.0242(15) 0.0013(11) -0.0058(12) -0.0001(11)
C2 0.0224(14) 0.0165(14) 0.0254(15) -0.0038(12) -0.0050(12) -0.0026(12)
C3 0.0273(16) 0.0110(13) 0.0275(15) 0.0011(11) -0.0043(13) -0.0027(12)
C4 0.0223(15) 0.0195(14) 0.0281(16) 0.0015(12) -0.0031(13) -0.0047(12)
C5 0.0242(15) 0.0196(14) 0.0225(15) -0.0010(12) -0.0023(12) -0.0008(12)
C6 0.0288(17) 0.0203(16) 0.0359(18) 0.0005(13) -0.0114(14) -0.0017(14)
C7 0.0184(15) 0.0234(15) 0.0372(18) -0.0026(12) -0.0023(13) -0.0080(14)
C21 0.0350(18) 0.0314(18) 0.0383(19) -0.0051(15) 0.0057(16) 0.0078(15)
C51 0.061(3) 0.062(3) 0.0245(18) -0.001(2) -0.0047(17) -0.0011(18)
C101 0.0173(14) 0.0140(13) 0.0259(15) -0.0016(11) 0.0002(12) -0.0006(11)
C102 0.0230(15) 0.0274(16) 0.0329(17) -0.0036(13) -0.0051(13) 0.0047(14)
C103 0.0187(15) 0.0287(17) 0.0432(19) -0.0076(13) -0.0050(14) 0.0014(15)
C104 0.0244(16) 0.0247(16) 0.0414(19) -0.0085(13) 0.0076(14) -0.0013(14)
C105 0.0352(18) 0.0302(17) 0.0327(18) -0.0095(14) 0.0001(15) 0.0093(14)
C106 0.0247(16) 0.0256(16) 0.0333(18) -0.0044(13) -0.0044(13) 0.0070(14)
C201 0.0188(14) 0.0175(14) 0.0242(15) 0.0004(11) -0.0048(11) 0.0019(12)
C202 0.0277(16) 0.0247(16) 0.0395(18) 0.0031(13) 0.0051(15) 0.0068(14)
C203 0.040(2) 0.0230(16) 0.046(2) -0.0015(15) 0.0049(17) 0.0142(15)
C204 0.0362(19) 0.0178(15) 0.048(2) 0.0067(14) -0.0051(16) 0.0057(15)
C205 0.0308(17) 0.0265(17) 0.0392(19) 0.0101(14) -0.0020(15) -0.0008(15)
C206 0.0241(15) 0.0234(15) 0.0309(17) 0.0033(12) -0.0005(13) 0.0039(13)
C301 0.0208(14) 0.0189(14) 0.0246(14) -0.0061(12) -0.0023(12) 0.0013(12)
C302 0.0319(18) 0.0264(16) 0.0309(17) -0.0019(14) -0.0047(14) 0.0041(14)
C303 0.047(2) 0.0330(18) 0.0235(16) -0.0100(16) -0.0082(15) 0.0046(14)
C304 0.042(2) 0.0366(19) 0.0242(16) -0.0190(16) 0.0037(15) -0.0051(14)
C305 0.0259(16) 0.0269(16) 0.0353(18) -0.0111(13) 0.0053(14) -0.0110(14)
C306 0.0195(14) 0.0204(14) 0.0313(17) -0.0056(12) -0.0013(13) -0.0036(13)
Br1 0.02633(17) 0.02767(17) 0.03698(19) 0.00277(13) -0.01067(14) 0.00469(14)
O1 0.0623(18) 0.0153(12) 0.0702(19) 0.0069(11) -0.0254(15) -0.0009(12)
O2 0.0327(13) 0.0607(18) 0.0361(14) -0.0077(12) 0.0128(11) -0.0122(13)
P1 0.0152(3) 0.0141(3) 0.0221(4) -0.0002(3) -0.0019(3) 0.0016(3)
S2 0.0250(4) 0.0310(4) 0.0408(5) -0.0123(3) -0.0080(3) 0.0094(4)
S5 0.0379(5) 0.0353(5) 0.0322(4) -0.0092(4) 0.0010(4) 0.0103(4)
Mn1 0.0155(2) 0.0113(2) 0.0235(2) 0.00044(16) -0.00246(17) -0.00037(17)

loop_
_atom_type_symbol
_atom_type_description
_atom_type_scat_dispersion_real
_atom_type_scat_dispersion_imag
_atom_type_scat_source
C C 0.0033 0.0016 'International Tables Vol C Tables 4.2.6.8 and 6.1.1.4'
H H 0.0000 0.0000 'International Tables Vol C Tables 4.2.6.8 and 6.1.1.4'
Br Br -0.2901 2.4595 'International Tables Vol C Tables 4.2.6.8 and 6.1.1.4'
O O 0.0106 0.0060 'International Tables Vol C Tables 4.2.6.8 and 6.1.1.4'
P P 0.1023 0.0942 'International Tables Vol C Tables 4.2.6.8 and 6.1.1.4'
S S 0.1246 0.1234 'International Tables Vol C Tables 4.2.6.8 and 6.1.1.4'
Mn Mn 0.3368 0.7283 'International Tables Vol C Tables 4.2.6.8 and 6.1.1.4'

loop_
_geom_angle_atom_site_label_1
_geom_angle_atom_site_label_2
_geom_angle_atom_site_label_3
_geom_angle_site_symmetry_1
_geom_angle_site_symmetry_3
_geom_angle
_geom_angle_publ_flag
C2 C1 C5 . . 109.3(3) ?
C2 C1 Br1 . . 124.4(2) ?
C5 C1 Br1 . . 126.0(2) ?
C2 C1 Mn1 . . 72.98(16) ?
C5 C1 Mn1 . . 70.91(17) ?
Br1 C1 Mn1 . . 127.61(15) ?
C1 C2 C3 . . 107.2(3) ?
C1 C2 S2 . . 123.1(2) ?
C3 C2 S2 . . 129.6(2) ?
C1 C2 Mn1 . . 68.56(16) ?
C3 C2 Mn1 . . 70.13(16) ?
S2 C2 Mn1 . . 129.68(16) ?
C4 C3 C2 . . 108.0(3) ?
C4 C3 Mn1 . . 70.00(16) ?
C2 C3 Mn1 . . 71.43(16) ?
C4 C3 H3 . . 126.0 ?
C2 C3 H3 . . 126.0 ?
Mn1 C3 H3 . . 124.2 ?
C5 C4 C3 . . 108.8(3) ?
C5 C4 Mn1 . . 70.36(17) ?
C3 C4 Mn1 . . 71.33(17) ?
C5 C4 H4 . . 125.6 ?
C3 C4 H4 . . 125.6 ?
Mn1 C4 H4 . . 124.3 ?
C4 C5 C1 . . 106.7(3) ?
C4 C5 S5 . . 127.8(2) ?
C1 C5 S5 . . 125.5(2) ?
C4 C5 Mn1 . . 70.92(17) ?
C1 C5 Mn1 . . 69.72(17) ?
S5 C5 Mn1 . . 125.97(16) ?
O1 C6 Mn1 . . 174.2(3) ?
O2 C7 Mn1 . . 175.7(3) ?
S2 C21 H21A . . 109.5 ?
S2 C21 H21B . . 109.5 ?
H21A C21 H21B . . 109.5 ?
S2 C21 H21C . . 109.5 ?
H21A C21 H21C . . 109.5 ?
H21B C21 H21C . . 109.5 ?
S5 C51 H51A . . 109.5 ?
S5 C51 H51B . . 109.5 ?
H51A C51 H51B . . 109.5 ?
S5 C51 H51C . . 109.5 ?
H51A C51 H51C . . 109.5 ?
H51B C51 H51C . . 109.5 ?
C106 C101 C102 . . 118.2(3) ?
C106 C101 P1 . . 120.7(2) ?
C102 C101 P1 . . 121.1(2) ?
C103 C102 C101 . . 120.8(3) ?
C103 C102 H102 . . 119.6 ?
C101 C102 H102 . . 119.6 ?
C102 C103 C104 . . 120.5(3) ?
C102 C103 H103 . . 119.7 ?
C104 C103 H103 . . 119.7 ?
C105 C104 C103 . . 119.3(3) ?
C105 C104 H104 . . 120.3 ?
C103 C104 H104 . . 120.3 ?
C104 C105 C106 . . 120.4(3) ?
C104 C105 H105 . . 119.8 ?
C106 C105 H105 . . 119.8 ?
C105 C106 C101 . . 120.7(3) ?
C105 C106 H106 . . 119.7 ?
C101 C106 H106 . . 119.7 ?
C206 C201 C202 . . 118.3(3) ?
C206 C201 P1 . . 123.2(2) ?
C202 C201 P1 . . 118.2(2) ?
C203 C202 C201 . . 121.1(3) ?
C203 C202 H202 . . 119.4 ?
C201 C202 H202 . . 119.4 ?
C204 C203 C202 . . 120.1(3) ?
C204 C203 H203 . . 119.9 ?
C202 C203 H203 . . 119.9 ?
C205 C204 C203 . . 119.6(3) ?
C205 C204 H204 . . 120.2 ?
C203 C204 H204 . . 120.2 ?
C204 C205 C206 . . 120.5(3) ?
C204 C205 H205 . . 119.8 ?
C206 C205 H205 . . 119.8 ?
C201 C206 C205 . . 120.4(3) ?
C201 C206 H206 . . 119.8 ?
C205 C206 H206 . . 119.8 ?
C306 C301 C302 . . 118.0(3) ?
C306 C301 P1 . . 119.5(2) ?
C302 C301 P1 . . 122.5(2) ?
C303 C302 C301 . . 121.2(3) ?
C303 C302 H302 . . 119.4 ?
C301 C302 H302 . . 119.4 ?
C304 C303 C302 . . 119.8(3) ?
C304 C303 H303 . . 120.1 ?
C302 C303 H303 . . 120.1 ?
C305 C304 C303 . . 119.9(3) ?
C305 C304 H304 . . 120.0 ?
C303 C304 H304 . . 120.0 ?
C304 C305 C306 . . 120.3(3) ?
C304 C305 H305 . . 119.9 ?
C306 C305 H305 . . 119.9 ?
C305 C306 C301 . . 120.8(3) ?
C305 C306 H306 . . 119.6 ?
C301 C306 H306 . . 119.6 ?
C101 P1 C201 . . 103.50(13) ?
C101 P1 C301 . . 101.43(13) ?
C201 P1 C301 . . 102.31(13) ?
C101 P1 Mn1 . . 119.00(10) ?
C201 P1 Mn1 . . 110.46(9) ?
C301 P1 Mn1 . . 117.98(10) ?
C2 S2 C21 . . 102.41(15) ?
C5 S5 C51 . . 99.34(18) ?
C7 Mn1 C6 . . 90.14(15) ?
C7 Mn1 C1 . . 110.54(13) ?
C6 Mn1 C1 . . 93.75(13) ?
C7 Mn1 C5 . . 149.88(13) ?
C6 Mn1 C5 . . 93.02(14) ?
C1 Mn1 C5 . . 39.37(11) ?
C7 Mn1 C4 . . 143.16(13) ?
C6 Mn1 C4 . . 125.95(14) ?
C1 Mn1 C4 . . 64.90(11) ?
C5 Mn1 C4 . . 38.71(11) ?
C7 Mn1 C3 . . 104.91(13) ?
C6 Mn1 C3 . . 156.80(13) ?
C1 Mn1 C3 . . 64.66(11) ?
C5 Mn1 C3 . . 65.12(11) ?
C4 Mn1 C3 . . 38.67(11) ?
C7 Mn1 C2 . . 89.12(13) ?
C6 Mn1 C2 . . 126.70(13) ?
C1 Mn1 C2 . . 38.46(11) ?
C5 Mn1 C2 . . 65.21(11) ?
C4 Mn1 C2 . . 64.58(11) ?
C3 Mn1 C2 . . 38.44(11) ?
C7 Mn1 P1 . . 92.11(10) ?
C6 Mn1 P1 . . 97.07(10) ?
C1 Mn1 P1 . . 154.86(9) ?
C5 Mn1 P1 . . 117.14(8) ?
C4 Mn1 P1 . . 90.51(8) ?
C3 Mn1 P1 . . 99.85(8) ?
C2 Mn1 P1 . . 136.22(8) ?

loop_
_geom_bond_atom_site_label_1
_geom_bond_atom_site_label_2
_geom_bond_site_symmetry_2
_geom_bond_distance
_geom_bond_publ_flag
C1 C2 . 1.414(4) ?
C1 C5 . 1.431(4) ?
C1 Br1 . 1.879(3) ?
C1 Mn1 . 2.117(3) ?
C2 C3 . 1.426(4) ?
C2 S2 . 1.758(3) ?
C2 Mn1 . 2.174(3) ?
C3 C4 . 1.423(4) ?
C3 Mn1 . 2.157(3) ?
C3 H3 . 0.9500 ?
C4 C5 . 1.416(4) ?
C4 Mn1 . 2.140(3) ?
C4 H4 . 0.9500 ?
C5 S5 . 1.752(3) ?
C5 Mn1 . 2.132(3) ?
C6 O1 . 1.158(4) ?
C6 Mn1 . 1.770(3) ?
C7 O2 . 1.159(4) ?
C7 Mn1 . 1.766(3) ?
C21 S2 . 1.795(3) ?
C21 H21A . 0.9800 ?
C21 H21B . 0.9800 ?
C21 H21C . 0.9800 ?
C51 S5 . 1.778(4) ?
C51 H51A . 0.9800 ?
C51 H51B . 0.9800 ?
C51 H51C . 0.9800 ?
C101 C106 . 1.393(4) ?
C101 C102 . 1.393(4) ?
C101 P1 . 1.832(3) ?
C102 C103 . 1.380(4) ?
C102 H102 . 0.9500 ?
C103 C104 . 1.385(5) ?
C103 H103 . 0.9500 ?
C104 C105 . 1.378(5) ?
C104 H104 . 0.9500 ?
C105 C106 . 1.390(4) ?
C105 H105 . 0.9500 ?
C106 H106 . 0.9500 ?
C201 C206 . 1.387(4) ?
C201 C202 . 1.390(4) ?
C201 P1 . 1.834(3) ?
C202 C203 . 1.386(4) ?
C202 H202 . 0.9500 ?
C203 C204 . 1.377(5) ?
C203 H203 . 0.9500 ?
C204 C205 . 1.376(5) ?
C204 H204 . 0.9500 ?
C205 C206 . 1.396(4) ?
C205 H205 . 0.9500 ?
C206 H206 . 0.9500 ?
C301 C306 . 1.396(4) ?
C301 C302 . 1.401(4) ?
C301 P1 . 1.836(3) ?
C302 C303 . 1.389(5) ?
C302 H302 . 0.9500 ?
C303 C304 . 1.387(5) ?
C303 H303 . 0.9500 ?
C304 C305 . 1.382(5) ?
C304 H304 . 0.9500 ?
C305 C306 . 1.393(4) ?
C305 H305 . 0.9500 ?
C306 H306 . 0.9500 ?
P1 Mn1 . 2.2413(8) ?

loop_
_geom_torsion_atom_site_label_1
_geom_torsion_atom_site_label_2
_geom_torsion_atom_site_label_3
_geom_torsion_atom_site_label_4
_geom_torsion_site_symmetry_1
_geom_torsion_site_symmetry_2
_geom_torsion_site_symmetry_3
_geom_torsion_site_symmetry_4
_geom_torsion
_geom_torsion_publ_flag
C5 C1 C2 C3 . . . . 2.2(3) ?
Br1 C1 C2 C3 . . . . 175.9(2) ?
Mn1 C1 C2 C3 . . . . -59.8(2) ?
C5 C1 C2 S2 . . . . -173.7(2) ?
Br1 C1 C2 S2 . . . . -0.1(4) ?
Mn1 C1 C2 S2 . . . . 124.3(2) ?
C5 C1 C2 Mn1 . . . . 62.0(2) ?
Br1 C1 C2 Mn1 . . . . -124.3(2) ?
C1 C2 C3 C4 . . . . -2.0(3) ?
S2 C2 C3 C4 . . . . 173.6(2) ?
Mn1 C2 C3 C4 . . . . -60.8(2) ?
C1 C2 C3 Mn1 . . . . 58.8(2) ?
S2 C2 C3 Mn1 . . . . -125.6(3) ?
C2 C3 C4 C5 . . . . 1.0(3) ?
Mn1 C3 C4 C5 . . . . -60.7(2) ?
C2 C3 C4 Mn1 . . . . 61.7(2) ?
C3 C4 C5 C1 . . . . 0.4(3) ?
Mn1 C4 C5 C1 . . . . -60.9(2) ?
C3 C4 C5 S5 . . . . -177.5(2) ?
Mn1 C4 C5 S5 . . . . 121.2(3) ?
C3 C4 C5 Mn1 . . . . 61.3(2) ?
C2 C1 C5 C4 . . . . -1.6(3) ?
Br1 C1 C5 C4 . . . . -175.2(2) ?
Mn1 C1 C5 C4 . . . . 61.7(2) ?
C2 C1 C5 S5 . . . . 176.3(2) ?
Br1 C1 C5 S5 . . . . 2.8(4) ?
Mn1 C1 C5 S5 . . . . -120.4(2) ?
C2 C1 C5 Mn1 . . . . -63.3(2) ?
Br1 C1 C5 Mn1 . . . . 123.1(2) ?
C106 C101 C102 C103 . . . . -1.0(5) ?
P1 C101 C102 C103 . . . . 179.5(3) ?
C101 C102 C103 C104 . . . . 0.8(5) ?
C102 C103 C104 C105 . . . . 0.5(5) ?
C103 C104 C105 C106 . . . . -1.5(5) ?
C104 C105 C106 C101 . . . . 1.3(5) ?
C102 C101 C106 C105 . . . . -0.1(5) ?
P1 C101 C106 C105 . . . . 179.5(3) ?
C206 C201 C202 C203 . . . . 1.8(5) ?
P1 C201 C202 C203 . . . . 175.6(3) ?
C201 C202 C203 C204 . . . . -1.1(6) ?
C202 C203 C204 C205 . . . . -0.5(6) ?
C203 C204 C205 C206 . . . . 1.3(5) ?
C202 C201 C206 C205 . . . . -0.9(5) ?
P1 C201 C206 C205 . . . . -174.4(2) ?
C204 C205 C206 C201 . . . . -0.7(5) ?
C306 C301 C302 C303 . . . . 1.1(5) ?
P1 C301 C302 C303 . . . . 179.3(2) ?
C301 C302 C303 C304 . . . . 0.2(5) ?
C302 C303 C304 C305 . . . . -1.4(5) ?
C303 C304 C305 C306 . . . . 1.2(5) ?
C304 C305 C306 C301 . . . . 0.1(5) ?
C302 C301 C306 C305 . . . . -1.3(4) ?
P1 C301 C306 C305 . . . . -179.5(2) ?
C106 C101 P1 C201 . . . . 130.1(3) ?
C102 C101 P1 C201 . . . . -50.3(3) ?
C106 C101 P1 C301 . . . . -124.1(3) ?
C102 C101 P1 C301 . . . . 55.5(3) ?
C106 C101 P1 Mn1 . . . . 7.2(3) ?
C102 C101 P1 Mn1 . . . . -173.3(2) ?
C206 C201 P1 C101 . . . . -25.4(3) ?
C202 C201 P1 C101 . . . . 161.0(3) ?
C206 C201 P1 C301 . . . . -130.5(3) ?
C202 C201 P1 C301 . . . . 55.9(3) ?
C206 C201 P1 Mn1 . . . . 103.0(3) ?
C202 C201 P1 Mn1 . . . . -70.5(3) ?
C306 C301 P1 C101 . . . . 95.8(2) ?
C302 C301 P1 C101 . . . . -82.4(3) ?
C306 C301 P1 C201 . . . . -157.5(2) ?
C302 C301 P1 C201 . . . . 24.4(3) ?
C306 C301 P1 Mn1 . . . . -36.1(3) ?
C302 C301 P1 Mn1 . . . . 145.8(2) ?
C1 C2 S2 C21 . . . . -165.1(3) ?
C3 C2 S2 C21 . . . . 19.9(3) ?
Mn1 C2 S2 C21 . . . . -76.6(2) ?
C4 C5 S5 C51 . . . . 88.0(3) ?
C1 C5 S5 C51 . . . . -89.5(3) ?
Mn1 C5 S5 C51 . . . . -179.0(2) ?
